data_7056777
loop_
_publ_author_name
'Villa-P\'erez, C.'
'Cadavid-Vargas, J. F.'
'Di Virgilio, A. L.'
'Echeverr\'ia, G. A.'
'Cam\'i, G. E.'
'Soria, D. B.'

_publ_section_title
;
 Crystal structure, Hirshfeld surface analysis, spectroscopic and
 biological studies on sulfamethazine and sulfaquinoxaline ternary
 complexes with 2,2&#x2032;-biquinoline
;
_journal_issue 2
_journal_name_full 'New Journal of Chemistry'
_journal_page_first 891
_journal_paper_doi 10.1039/C7NJ03624H
_journal_volume 42
_journal_year 2018
_chemical_formula_moiety 'Cu, (C12 H13 N4 O2 S), (C18 H12 N2)'
_chemical_formula_sum 'C30 H25 Cl Cu N6 O2 S'
_chemical_formula_weight 632.61
_space_group_IT_number 14
_space_group_name_Hall '-P 2ybc'
_space_group_name_H-M_alt 'P 1 21/c 1'
_symmetry_cell_setting monoclinic
_symmetry_Int_Tables_number 14
_symmetry_space_group_name_Hall '-P 2ybc'
_symmetry_space_group_name_H-M 'P 1 21/c 1'
_atom_sites_solution_hydrogens geom
_audit_creation_date 2017-05-11T09:22:30-00:00
_audit_creation_method 'WinGX routine CIF_UPDATE'
_audit_update_record
;
2017-07-04 deposited with the CCDC.
2017-12-01 downloaded from the CCDC.
;
_cell_angle_alpha 90
_cell_angle_beta 95.697(6)
_cell_angle_gamma 90
_cell_formula_units_Z 4
_cell_length_a 10.0254(7)
_cell_length_b 16.5255(10)
_cell_length_c 17.0838(8)
_cell_measurement_reflns_used 2374
_cell_measurement_temperature 293(2)
_cell_measurement_theta_max 61.461
_cell_measurement_theta_min 3.736
_cell_volume 2816.4(3)
_computing_cell_refinement
;
        'Fri Dec 05 18:14:26 2014'
;
_computing_data_collection
;
        'Fri Dec 05 18:14:26 2014'
;
_computing_data_reduction
;
        'Fri Dec 05 18:14:26 2014'
;
_computing_structure_refinement 'SHELXL-2014/7 (Sheldrick, 2014)'
_diffrn_ambient_temperature 293(2)
_diffrn_detector 'CCD plate'
_diffrn_detector_area_resol_mean 16.0604
_diffrn_detector_type Eos
_diffrn_measured_fraction_theta_full 0.999
_diffrn_measured_fraction_theta_max 0.985
_diffrn_measurement_device 'four-circle diffractometer'
_diffrn_measurement_device_type 'Xcalibur, Eos, Gemini'
_diffrn_measurement_method '\w scans'
_diffrn_orient_matrix_UB_11 -0.0197096
_diffrn_orient_matrix_UB_12 0.0916129
_diffrn_orient_matrix_UB_13 0.0109582
_diffrn_orient_matrix_UB_21 -0.1514419
_diffrn_orient_matrix_UB_22 -0.0097538
_diffrn_orient_matrix_UB_23 -0.0237785
_diffrn_orient_matrix_UB_31 -0.022797
_diffrn_orient_matrix_UB_32 -0.0142912
_diffrn_orient_matrix_UB_33 0.0867738
_diffrn_radiation_monochromator graphite
_diffrn_radiation_probe x-ray
_diffrn_radiation_type CuK\a
_diffrn_radiation_wavelength 1.54184
_diffrn_reflns_av_R_equivalents 0.0909
_diffrn_reflns_av_unetI/netI 0.1364
_diffrn_reflns_Laue_measured_fraction_full 0.999
_diffrn_reflns_Laue_measured_fraction_max 0.985
_diffrn_reflns_limit_h_max 10
_diffrn_reflns_limit_h_min -12
_diffrn_reflns_limit_k_max 20
_diffrn_reflns_limit_k_min -20
_diffrn_reflns_limit_l_max 21
_diffrn_reflns_limit_l_min -14
_diffrn_reflns_number 21058
_diffrn_reflns_point_group_measured_fraction_full 0.999
_diffrn_reflns_point_group_measured_fraction_max 0.985
_diffrn_reflns_theta_full 67.684
_diffrn_reflns_theta_max 72.764
_diffrn_reflns_theta_min 4.432
_diffrn_source 'Enhance (Cu) X-ray Source'
_exptl_absorpt_coefficient_mu 2.988
_exptl_absorpt_correction_T_max 1
_exptl_absorpt_correction_T_min 0.87984
_exptl_absorpt_correction_type multi-scan
_exptl_absorpt_process_details
;
        'Fri Dec 05 18:14:26 2014'
;
_exptl_crystal_colour 'light violet'
_exptl_crystal_density_diffrn 1.492
_exptl_crystal_description plate
_exptl_crystal_F_000 1300
_exptl_crystal_size_max 0.263
_exptl_crystal_size_mid 0.072
_exptl_crystal_size_min 0.026
_refine_diff_density_max 1.07
_refine_diff_density_min -0.358
_refine_diff_density_rms 0.108
_refine_ls_extinction_method none
_refine_ls_goodness_of_fit_ref 1.023
_refine_ls_hydrogen_treatment constr
_refine_ls_matrix_type full
_refine_ls_number_parameters 370
_refine_ls_number_reflns 5529
_refine_ls_number_restraints 0
_refine_ls_restrained_S_all 1.023
_refine_ls_R_factor_all 0.1051
_refine_ls_R_factor_gt 0.064
_refine_ls_shift/su_max 0
_refine_ls_shift/su_mean 0
_refine_ls_structure_factor_coef Fsqd
_refine_ls_weighting_details 'w=1/[\s^2^(Fo^2^)+(0.0971P)^2^] where P=(Fo^2^+2Fc^2^)/3'
_refine_ls_weighting_scheme calc
_refine_ls_wR_factor_gt 0.1612
_refine_ls_wR_factor_ref 0.1912
_reflns_Friedel_coverage 0
_reflns_number_gt 3564
_reflns_number_total 5529
_reflns_threshold_expression 'I > 2\s(I)'
_cod_data_source_file c7nj03624h2.cif
_cod_data_source_block smtcu
_cod_depositor_comments 'Adding full bibliography for 7056774--7056777.cif.'
_cod_original_sg_symbol_H-M 'P 21/c'
_cod_database_code 7056777

loop_
_symmetry_equiv_pos_as_xyz
'x, y, z'
'-x, y+1/2, -z+1/2'
'-x, -y, -z'
'x, -y-1/2, z-1/2'

loop_
_atom_site_label
_atom_site_type_symbol
_atom_site_fract_x
_atom_site_fract_y
_atom_site_fract_z
_atom_site_U_iso_or_equiv
_atom_site_adp_type
_atom_site_occupancy
_atom_site_site_symmetry_order
_atom_site_calc_flag
_atom_site_refinement_flags_posn
_atom_site_refinement_flags_adp
S28 S 0.91800(13) 0.73959(7) 0.17954(7) 0.0442(3) Uani 1 1 d . .
C218 C 0.6843(8) 0.4493(4) 0.1147(4) 0.076(2) Uani 1 1 d . .
H21A H 0.6108 0.4134 0.0998 0.114 Uiso 1 1 calc R U
H21B H 0.7472 0.4472 0.0759 0.114 Uiso 1 1 calc R U
H21C H 0.7279 0.4329 0.1648 0.114 Uiso 1 1 calc R U
Cu1 Cu 0.59537(7) 0.80791(4) 0.16644(4) 0.0386(2) Uani 1 1 d . .
Cl2 Cl 0.39628(14) 0.84243(9) 0.20497(9) 0.0581(4) Uani 1 1 d . .
N11 N 0.7006(4) 0.9005(2) 0.2190(2) 0.0397(9) Uani 1 1 d . .
O29 O 0.9820(4) 0.6807(2) 0.1331(2) 0.0527(9) Uani 1 1 d . .
N217 N 0.5528(4) 0.6896(2) 0.1329(2) 0.0413(9) Uani 1 1 d . .
N211 N 0.7584(4) 0.7335(2) 0.1651(2) 0.0443(9) Uani 1 1 d . .
C12 C 0.7449(5) 0.9002(3) 0.2974(3) 0.0400(10) Uani 1 1 d . .
C110 C 0.7442(5) 0.9567(3) 0.1716(3) 0.0419(10) Uani 1 1 d . .
N120 N 0.6227(4) 0.8877(2) 0.0648(2) 0.0404(9) Uani 1 1 d . .
O210 O 0.9510(4) 0.8232(2) 0.1678(2) 0.0565(9) Uani 1 1 d . .
C114 C 0.6024(5) 0.9389(3) -0.0694(3) 0.0475(12) Uani 1 1 d . .
C119 C 0.5732(5) 0.8791(3) -0.0134(3) 0.0412(10) Uani 1 1 d . .
C111 C 0.6962(5) 0.9503(3) 0.0874(3) 0.0412(10) Uani 1 1 d . .
C212 C 0.6827(5) 0.6668(3) 0.1454(2) 0.0413(10) Uani 1 1 d . .
C14 C 0.7462(7) 0.8404(4) 0.4261(3) 0.0601(15) Uani 1 1 d . .
H14 H 0.7161 0.8009 0.4588 0.072 Uiso 1 1 calc R U
C21 C 0.9590(5) 0.7188(3) 0.2800(3) 0.0475(11) Uani 1 1 d . .
C24 C 1.0296(6) 0.6911(4) 0.4382(3) 0.0618(15) Uani 1 1 d . .
N213 N 0.7283(5) 0.5901(2) 0.1414(3) 0.0497(10) Uani 1 1 d . .
C112 C 0.7287(6) 1.0117(3) 0.0330(3) 0.0515(12) Uani 1 1 d . .
H112 H 0.7822 1.0555 0.0503 0.062 Uiso 1 1 calc R U
C13 C 0.6984(6) 0.8415(3) 0.3475(3) 0.0489(12) Uani 1 1 d . .
H13 H 0.6356 0.8033 0.3277 0.059 Uiso 1 1 calc R U
C216 C 0.4590(6) 0.6339(3) 0.1134(3) 0.0501(12) Uani 1 1 d . .
C117 C 0.4442(6) 0.8038(4) -0.1139(3) 0.0601(15) Uani 1 1 d . .
H117 H 0.3908 0.7594 -0.129 0.072 Uiso 1 1 calc R U
C113 C 0.6806(6) 1.0053(3) -0.0438(3) 0.0530(13) Uani 1 1 d . .
H113 H 0.6997 1.0453 -0.0794 0.064 Uiso 1 1 calc R U
C214 C 0.6327(7) 0.5341(3) 0.1206(3) 0.0523(13) Uani 1 1 d . .
C17 C 0.8372(6) 0.9590(3) 0.3291(3) 0.0507(12) Uani 1 1 d . .
C118 C 0.4948(6) 0.8128(3) -0.0366(3) 0.0527(13) Uani 1 1 d . .
H118 H 0.4761 0.7741 0.0003 0.063 Uiso 1 1 calc R U
C115 C 0.5481(7) 0.9261(4) -0.1489(3) 0.0617(16) Uani 1 1 d . .
H115 H 0.5654 0.9637 -0.1872 0.074 Uiso 1 1 calc R U
C215 C 0.4994(7) 0.5534(3) 0.1068(3) 0.0585(15) Uani 1 1 d . .
H215 H 0.4363 0.5133 0.0931 0.07 Uiso 1 1 calc R U
C116 C 0.4729(7) 0.8611(4) -0.1696(3) 0.0650(17) Uani 1 1 d . .
H116 H 0.4394 0.8542 -0.2219 0.078 Uiso 1 1 calc R U
C19 C 0.8336(7) 1.0172(3) 0.2012(3) 0.0588(15) Uani 1 1 d . .
H19 H 0.8611 1.0569 0.1677 0.071 Uiso 1 1 calc R U
C16 C 0.8831(7) 0.9564(4) 0.4100(3) 0.0603(15) Uani 1 1 d . .
H16 H 0.9438 0.9951 0.4312 0.072 Uiso 1 1 calc R U
N27 N 1.0690(8) 0.6738(4) 0.5167(3) 0.091(2) Uani 1 1 d . .
H27A H 1.0348 0.6331 0.5389 0.109 Uiso 1 1 calc R U
H27B H 1.1276 0.7037 0.543 0.109 Uiso 1 1 calc R U
C15 C 0.8391(7) 0.8977(4) 0.4572(3) 0.0615(15) Uani 1 1 d . .
H15 H 0.871 0.8958 0.5102 0.074 Uiso 1 1 calc R U
C22 C 0.9010(6) 0.6574(4) 0.3160(3) 0.0610(15) Uani 1 1 d . .
H22 H 0.838 0.6245 0.2878 0.073 Uiso 1 1 calc R U
C219 C 0.3168(6) 0.6592(4) 0.1005(4) 0.0653(16) Uani 1 1 d . .
H21D H 0.2616 0.6128 0.087 0.098 Uiso 1 1 calc R U
H21E H 0.2904 0.6833 0.1478 0.098 Uiso 1 1 calc R U
H21F H 0.3061 0.6979 0.0585 0.098 Uiso 1 1 calc R U
C18 C 0.8802(7) 1.0178(4) 0.2787(3) 0.0640(16) Uani 1 1 d . .
H18 H 0.9407 1.0573 0.2981 0.077 Uiso 1 1 calc R U
C26 C 1.0552(7) 0.7667(4) 0.3207(4) 0.0716(18) Uani 1 1 d . .
H26 H 1.0972 0.8077 0.2951 0.086 Uiso 1 1 calc R U
C25 C 1.0885(8) 0.7529(5) 0.4003(4) 0.081(2) Uani 1 1 d . .
H25 H 1.1515 0.7858 0.4283 0.098 Uiso 1 1 calc R U
C23 C 0.9365(7) 0.6437(5) 0.3962(4) 0.0690(17) Uani 1 1 d . .
H23 H 0.8961 0.6016 0.4212 0.083 Uiso 1 1 calc R U

loop_
_atom_site_aniso_label
_atom_site_aniso_U_11
_atom_site_aniso_U_22
_atom_site_aniso_U_33
_atom_site_aniso_U_23
_atom_site_aniso_U_13
_atom_site_aniso_U_12
S28 0.0459(6) 0.0402(6) 0.0468(6) 0.0003(5) 0.0058(5) 0.0021(5)
C218 0.114(6) 0.034(3) 0.081(4) 0.000(3) 0.016(4) -0.003(3)
Cu1 0.0474(4) 0.0322(4) 0.0354(3) -0.0004(3) 0.0003(3) 0.0003(3)
Cl2 0.0554(8) 0.0576(8) 0.0624(7) 0.0013(6) 0.0116(6) 0.0072(6)
N11 0.049(2) 0.0314(19) 0.0375(19) -0.0008(15) -0.0002(16) -0.0004(16)
O29 0.059(2) 0.049(2) 0.0513(19) 0.0020(16) 0.0124(16) 0.0138(17)
N217 0.051(2) 0.037(2) 0.0350(18) 0.0008(16) -0.0003(16) -0.0041(18)
N211 0.050(2) 0.032(2) 0.050(2) -0.0033(17) 0.0002(18) 0.0020(17)
C12 0.051(3) 0.031(2) 0.037(2) -0.0030(17) 0.0024(19) 0.0052(19)
C110 0.054(3) 0.032(2) 0.040(2) 0.0034(18) 0.002(2) 0.000(2)
N120 0.053(2) 0.036(2) 0.0320(18) 0.0026(15) 0.0009(16) 0.0047(17)
O210 0.055(2) 0.049(2) 0.067(2) 0.0016(17) 0.0122(18) -0.0062(17)
C114 0.050(3) 0.055(3) 0.037(2) 0.007(2) 0.006(2) 0.019(2)
C119 0.047(3) 0.042(3) 0.034(2) 0.0040(19) 0.0024(18) 0.013(2)
C111 0.050(3) 0.038(2) 0.036(2) 0.0034(19) 0.0012(19) 0.007(2)
C212 0.056(3) 0.039(2) 0.029(2) 0.0007(17) 0.0020(19) 0.001(2)
C14 0.075(4) 0.066(4) 0.040(3) 0.001(2) 0.007(3) -0.011(3)
C21 0.044(3) 0.053(3) 0.045(3) -0.003(2) 0.004(2) 0.001(2)
C24 0.065(4) 0.077(4) 0.044(3) -0.011(3) 0.007(2) 0.012(3)
N213 0.069(3) 0.031(2) 0.050(2) 0.0007(17) 0.008(2) 0.0058(19)
C112 0.063(3) 0.038(3) 0.053(3) 0.011(2) 0.006(2) 0.002(2)
C13 0.056(3) 0.049(3) 0.041(2) 0.001(2) 0.000(2) -0.007(2)
C216 0.058(3) 0.054(3) 0.036(2) -0.001(2) -0.001(2) -0.007(2)
C117 0.067(4) 0.069(4) 0.042(3) -0.010(3) -0.007(2) 0.002(3)
C113 0.069(4) 0.047(3) 0.044(3) 0.018(2) 0.009(2) 0.004(3)
C214 0.081(4) 0.037(3) 0.039(2) -0.004(2) 0.011(2) -0.001(3)
C17 0.062(3) 0.046(3) 0.043(3) -0.004(2) -0.003(2) -0.002(2)
C118 0.068(3) 0.051(3) 0.038(2) 0.000(2) 0.000(2) 0.004(3)
C115 0.073(4) 0.079(4) 0.032(2) 0.010(3) 0.004(2) 0.017(3)
C215 0.083(4) 0.045(3) 0.048(3) -0.007(2) 0.007(3) -0.019(3)
C116 0.079(4) 0.082(5) 0.033(2) -0.006(3) -0.002(2) 0.020(4)
C19 0.084(4) 0.040(3) 0.050(3) 0.006(2) -0.003(3) -0.016(3)
C16 0.075(4) 0.057(3) 0.046(3) -0.016(3) -0.010(3) -0.008(3)
N27 0.120(6) 0.108(5) 0.043(3) 0.000(3) 0.003(3) 0.009(4)
C15 0.081(4) 0.067(4) 0.035(2) -0.004(2) -0.003(2) 0.003(3)
C22 0.053(3) 0.071(4) 0.057(3) 0.011(3) -0.003(3) -0.006(3)
C219 0.052(3) 0.070(4) 0.072(4) -0.008(3) -0.006(3) -0.012(3)
C18 0.090(5) 0.046(3) 0.052(3) 0.000(2) -0.011(3) -0.021(3)
C26 0.084(5) 0.074(4) 0.055(3) -0.001(3) -0.003(3) -0.021(4)
C25 0.091(5) 0.087(5) 0.062(4) -0.010(4) -0.015(4) -0.023(4)
C23 0.066(4) 0.080(5) 0.062(3) 0.015(3) 0.010(3) -0.002(3)

loop_
_atom_type_symbol
_atom_type_description
_atom_type_scat_dispersion_real
_atom_type_scat_dispersion_imag
_atom_type_scat_source
C C 0.0181 0.0091 'International Tables Vol C Tables 4.2.6.8 and 6.1.1.4'
H H 0 0 'International Tables Vol C Tables 4.2.6.8 and 6.1.1.4'
N N 0.0311 0.018 'International Tables Vol C Tables 4.2.6.8 and 6.1.1.4'
O O 0.0492 0.0322 'International Tables Vol C Tables 4.2.6.8 and 6.1.1.4'
S S 0.3331 0.5567 'International Tables Vol C Tables 4.2.6.8 and 6.1.1.4'
Cu Cu -1.9646 0.5888 'International Tables Vol C Tables 4.2.6.8 and 6.1.1.4'
Cl Cl 0.3639 0.7018 'International Tables Vol C Tables 4.2.6.8 and 6.1.1.4'

loop_
_geom_angle_atom_site_label_1
_geom_angle_atom_site_label_2
_geom_angle_atom_site_label_3
_geom_angle
O210 S28 O29 116.7(2)
O210 S28 N211 106.3(2)
O29 S28 N211 111.4(2)
O210 S28 C21 106.8(3)
O29 S28 C21 109.3(2)
N211 S28 C21 105.8(2)
C214 C218 H21A 109.5
C214 C218 H21B 109.5
H21A C218 H21B 109.5
C214 C218 H21C 109.5
H21A C218 H21C 109.5
H21B C218 H21C 109.5
N11 Cu1 N211 94.48(16)
N11 Cu1 N217 157.47(16)
N211 Cu1 N217 64.67(16)
N11 Cu1 N120 78.33(15)
N211 Cu1 N120 100.81(16)
N217 Cu1 N120 112.52(15)
N11 Cu1 Cl2 96.78(13)
N211 Cu1 Cl2 153.27(13)
N217 Cu1 Cl2 99.03(13)
N120 Cu1 Cl2 105.17(12)
N11 Cu1 C212 126.10(16)
N211 Cu1 C212 32.48(16)
N217 Cu1 C212 32.28(16)
N120 Cu1 C212 111.45(14)
Cl2 Cu1 C212 127.49(13)
C110 N11 C12 120.1(4)
C110 N11 Cu1 116.5(3)
C12 N11 Cu1 122.5(3)
C216 N217 C212 119.4(5)
C216 N217 Cu1 147.3(4)
C212 N217 Cu1 92.9(3)
C212 N211 S28 127.9(4)
C212 N211 Cu1 93.6(3)
S28 N211 Cu1 138.4(2)
N11 C12 C13 120.2(5)
N11 C12 C17 120.6(4)
C13 C12 C17 119.2(4)
N11 C110 C19 121.0(4)
N11 C110 C111 116.6(4)
C19 C110 C111 122.4(5)
C111 N120 C119 120.3(4)
C111 N120 Cu1 110.5(3)
C119 N120 Cu1 129.2(3)
C113 C114 C119 118.8(5)
C113 C114 C115 124.4(5)
C119 C114 C115 116.9(5)
C118 C119 N120 119.8(4)
C118 C119 C114 120.3(5)
N120 C119 C114 119.8(5)
N120 C111 C112 121.8(4)
N120 C111 C110 117.7(4)
C112 C111 C110 120.5(5)
N213 C212 N217 125.4(5)
N213 C212 N211 126.1(5)
N217 C212 N211 108.6(4)
N213 C212 Cu1 174.6(3)
N217 C212 Cu1 54.8(2)
N211 C212 Cu1 53.9(2)
C13 C14 C15 121.1(6)
C13 C14 H14 119.4
C15 C14 H14 119.4
C22 C21 C26 120.9(6)
C22 C21 S28 121.5(4)
C26 C21 S28 117.6(5)
C23 C24 C25 118.8(6)
C23 C24 N27 120.2(7)
C25 C24 N27 121.0(7)
C212 N213 C214 114.8(5)
C113 C112 C111 119.3(5)
C113 C112 H112 120.4
C111 C112 H112 120.4
C14 C13 C12 119.8(5)
C14 C13 H13 120.1
C12 C13 H13 120.1
N217 C216 C215 118.3(5)
N217 C216 C219 119.1(5)
C215 C216 C219 122.6(5)
C118 C117 C116 120.1(6)
C118 C117 H117 119.9
C116 C117 H117 119.9
C112 C113 C114 120.0(5)
C112 C113 H113 120
C114 C113 H113 120
N213 C214 C215 122.6(5)
N213 C214 C218 114.6(6)
C215 C214 C218 122.8(6)
C18 C17 C16 122.3(5)
C18 C17 C12 118.2(5)
C16 C17 C12 119.4(5)
C117 C118 C119 120.4(5)
C117 C118 H118 119.8
C119 C118 H118 119.8
C116 C115 C114 121.4(6)
C116 C115 H115 119.3
C114 C115 H115 119.3
C214 C215 C216 119.5(5)
C214 C215 H215 120.3
C216 C215 H215 120.3
C115 C116 C117 120.9(5)
C115 C116 H116 119.5
C117 C116 H116 119.5
C18 C19 C110 120.0(5)
C18 C19 H19 120
C110 C19 H19 120
C15 C16 C17 120.5(5)
C15 C16 H16 119.7
C17 C16 H16 119.7
C24 N27 H27A 120
C24 N27 H27B 120
H27A N27 H27B 120
C16 C15 C14 120.0(5)
C16 C15 H15 120
C14 C15 H15 120
C21 C22 C23 119.3(6)
C21 C22 H22 120.4
C23 C22 H22 120.4
C216 C219 H21D 109.5
C216 C219 H21E 109.5
H21D C219 H21E 109.5
C216 C219 H21F 109.5
H21D C219 H21F 109.5
H21E C219 H21F 109.5
C19 C18 C17 120.0(5)
C19 C18 H18 120
C17 C18 H18 120
C25 C26 C21 119.2(7)
C25 C26 H26 120.4
C21 C26 H26 120.4
C24 C25 C26 120.9(6)
C24 C25 H25 119.6
C26 C25 H25 119.6
C24 C23 C22 121.0(6)
C24 C23 H23 119.5
C22 C23 H23 119.5

loop_
_geom_bond_atom_site_label_1
_geom_bond_atom_site_label_2
_geom_bond_distance
S28 O210 1.440(4)
S28 O29 1.445(4)
S28 N211 1.598(4)
S28 C21 1.759(5)
C218 C214 1.502(8)
C218 H21A 0.96
C218 H21B 0.96
C218 H21C 0.96
Cu1 N11 2.018(4)
Cu1 N211 2.048(4)
Cu1 N217 2.070(4)
Cu1 N120 2.219(4)
Cu1 Cl2 2.2368(16)
Cu1 C212 2.529(5)
N11 C110 1.334(6)
N11 C12 1.369(6)
N217 C216 1.334(7)
N217 C212 1.352(7)
N211 C212 1.361(6)
C12 C13 1.404(7)
C12 C17 1.412(7)
C110 C19 1.403(7)
C110 C111 1.476(6)
N120 C111 1.306(6)
N120 C119 1.385(6)
C114 C113 1.394(8)
C114 C119 1.427(7)
C114 C115 1.428(7)
C119 C118 1.383(8)
C111 C112 1.435(7)
C212 N213 1.352(6)
C14 C13 1.380(7)
C14 C15 1.396(8)
C14 H14 0.93
C21 C22 1.348(8)
C21 C26 1.381(8)
C24 C23 1.367(9)
C24 C25 1.373(10)
C24 N27 1.390(8)
N213 C214 1.354(7)
C112 C113 1.357(8)
C112 H112 0.93
C13 H13 0.93
C216 C215 1.398(8)
C216 C219 1.481(8)
C117 C118 1.375(7)
C117 C116 1.394(9)
C117 H117 0.93
C113 H113 0.93
C214 C215 1.372(9)
C17 C18 1.394(8)
C17 C16 1.413(7)
C118 H118 0.93
C115 C116 1.340(10)
C115 H115 0.93
C215 H215 0.93
C116 H116 0.93
C19 C18 1.361(8)
C19 H19 0.93
C16 C15 1.363(9)
C16 H16 0.93
N27 H27A 0.86
N27 H27B 0.86
C15 H15 0.93
C22 C23 1.399(8)
C22 H22 0.93
C219 H21D 0.96
C219 H21E 0.96
C219 H21F 0.96
C18 H18 0.93
C26 C25 1.385(9)
C26 H26 0.93
C25 H25 0.93
C23 H23 0.93

loop_
_geom_hbond_atom_site_label_D
_geom_hbond_atom_site_label_H
_geom_hbond_atom_site_label_A
_geom_hbond_distance_DH
_geom_hbond_distance_HA
_geom_hbond_distance_DA
_geom_hbond_angle_DHA
_geom_hbond_site_symmetry_A
N27 H27A O210 0.86 2.54 2.945(7) 110 4_576
C22 H22 N213 0.93 2.69 3.479(8) 143 .
C219 H21E Cl2 0.96 2.97 3.565(6) 121.7 .

loop_
_geom_torsion_atom_site_label_1
_geom_torsion_atom_site_label_2
_geom_torsion_atom_site_label_3
_geom_torsion_atom_site_label_4
_geom_torsion
O210 S28 N211 C212 157.8(4)
O29 S28 N211 C212 29.7(5)
C21 S28 N211 C212 -89.0(5)
O210 S28 N211 Cu1 -22.1(4)
O29 S28 N211 Cu1 -150.2(3)
C21 S28 N211 Cu1 91.1(4)
C110 N11 C12 C13 179.6(5)
Cu1 N11 C12 C13 -11.3(7)
C110 N11 C12 C17 -0.2(7)
Cu1 N11 C12 C17 169.0(4)
C12 N11 C110 C19 -1.2(8)
Cu1 N11 C110 C19 -171.0(4)
C12 N11 C110 C111 177.3(4)
Cu1 N11 C110 C111 7.5(6)
C111 N120 C119 C118 -179.6(5)
Cu1 N120 C119 C118 -0.2(7)
C111 N120 C119 C114 -0.1(7)
Cu1 N120 C119 C114 179.3(3)
C113 C114 C119 C118 179.3(5)
C115 C114 C119 C118 -0.5(7)
C113 C114 C119 N120 -0.2(7)
C115 C114 C119 N120 -180.0(5)
C119 N120 C111 C112 -0.2(7)
Cu1 N120 C111 C112 -179.7(4)
C119 N120 C111 C110 179.1(4)
Cu1 N120 C111 C110 -0.4(5)
N11 C110 C111 N120 -4.5(7)
C19 C110 C111 N120 174.0(5)
N11 C110 C111 C112 174.8(5)
C19 C110 C111 C112 -6.7(8)
C216 N217 C212 N213 -1.4(7)
Cu1 N217 C212 N213 173.4(4)
C216 N217 C212 N211 -179.4(4)
Cu1 N217 C212 N211 -4.7(4)
C216 N217 C212 Cu1 -174.8(5)
S28 N211 C212 N213 6.7(7)
Cu1 N211 C212 N213 -173.4(4)
S28 N211 C212 N217 -175.3(3)
Cu1 N211 C212 N217 4.7(4)
S28 N211 C212 Cu1 -180.0(5)
O210 S28 C21 C22 156.9(5)
O29 S28 C21 C22 -76.0(5)
N211 S28 C21 C22 44.0(6)
O210 S28 C21 C26 -24.4(6)
O29 S28 C21 C26 102.6(6)
N211 S28 C21 C26 -137.3(5)
N217 C212 N213 C214 2.2(7)
N211 C212 N213 C214 179.9(4)
N120 C111 C112 C113 0.9(8)
C110 C111 C112 C113 -178.4(5)
C15 C14 C13 C12 0.9(10)
N11 C12 C13 C14 178.3(5)
C17 C12 C13 C14 -1.9(8)
C212 N217 C216 C215 0.1(7)
Cu1 N217 C216 C215 -170.2(4)
C212 N217 C216 C219 179.4(5)
Cu1 N217 C216 C219 9.1(9)
C111 C112 C113 C114 -1.2(9)
C119 C114 C113 C112 0.8(8)
C115 C114 C113 C112 -179.4(6)
C212 N213 C214 C215 -1.8(7)
C212 N213 C214 C218 178.9(5)
N11 C12 C17 C18 0.9(8)
C13 C12 C17 C18 -178.8(6)
N11 C12 C17 C16 -178.8(5)
C13 C12 C17 C16 1.4(8)
C116 C117 C118 C119 0.6(9)
N120 C119 C118 C117 179.5(5)
C114 C119 C118 C117 0.0(8)
C113 C114 C115 C116 -179.5(6)
C119 C114 C115 C116 0.2(9)
N213 C214 C215 C216 0.7(8)
C218 C214 C215 C216 180.0(5)
N217 C216 C215 C214 0.2(8)
C219 C216 C215 C214 -179.1(5)
C114 C115 C116 C117 0.4(10)
C118 C117 C116 C115 -0.9(10)
N11 C110 C19 C18 1.9(10)
C111 C110 C19 C18 -176.5(6)
C18 C17 C16 C15 -179.7(6)
C12 C17 C16 C15 0.1(9)
C17 C16 C15 C14 -1.1(10)
C13 C14 C15 C16 0.6(11)
C26 C21 C22 C23 1.8(10)
S28 C21 C22 C23 -179.6(5)
C110 C19 C18 C17 -1.1(11)
C16 C17 C18 C19 179.5(7)
C12 C17 C18 C19 -0.3(10)
C22 C21 C26 C25 -2.3(11)
S28 C21 C26 C25 179.0(6)
C23 C24 C25 C26 -0.5(12)
N27 C24 C25 C26 175.8(7)
C21 C26 C25 C24 1.7(12)
C25 C24 C23 C22 -0.1(11)
N27 C24 C23 C22 -176.4(7)
C21 C22 C23 C24 -0.5(11)
